data_4088739
loop_
_publ_author_name
'Hering, Florian'
'Berthel, Johannes H. J.'
'Lubitz, Katharina'
'Paul, Ursula S. D.'
'Schneider, Heidi'
'H\"arterich, Marcel'
'Radius, Udo'

_publ_section_title
;
 Synthesis and Thermal Properties of Novel NHC-Stabilized Cobalt Carbonyl
 Nitrosyl Complexes
;
_journal_issue 17
_journal_name_full Organometallics
_journal_page_first 2806
_journal_paper_doi 10.1021/acs.organomet.6b00374
_journal_volume 35
_journal_year 2016
_chemical_formula_sum 'C31 H48 Co N5 O2'
_chemical_formula_weight 581.67
_space_group_crystal_system monoclinic
_space_group_IT_number 14
_space_group_name_Hall '-P 2ybc'
_space_group_name_H-M_alt 'P 1 21/c 1'
_atom_sites_solution_hydrogens geom
_audit_creation_method SHELXL-2014/6
_cell_angle_alpha 90
_cell_angle_beta 110.160(2)
_cell_angle_gamma 90
_cell_formula_units_Z 4
_cell_length_a 13.8677(6)
_cell_length_b 15.4412(7)
_cell_length_c 15.8969(7)
_cell_measurement_reflns_used 9959
_cell_measurement_temperature 100(2)
_cell_measurement_theta_max 25.93
_cell_measurement_theta_min 2.64
_cell_volume 3195.5(2)
_computing_cell_refinement 'Saint-NT v. 7.23'
_computing_data_collection 'APEX2 ver. 2014.1 (Bruker AXS)'
_computing_data_reduction 'Saint-NT v. 7.23'
_computing_molecular_graphics 'XP ver. 5.1 (Bruker AXS, 1998)'
_computing_publication_material 'SHELXL-2014 (Sheldrick, 2014)'
_computing_structure_refinement 'SHELXL-2014/6 (Sheldrick, 2014)'
_computing_structure_solution 'SHELXL-2014 (Sheldrick, 2014)'
_diffrn_ambient_temperature 100(2)
_diffrn_measured_fraction_theta_full 1.000
_diffrn_measured_fraction_theta_max 0.998
_diffrn_measurement_device_type 'Bruker X8-APEX II'
_diffrn_measurement_method '\f and \w scans'
_diffrn_radiation_monochromator mirror
_diffrn_radiation_source 'rotating anode'
_diffrn_radiation_type MoK\a
_diffrn_radiation_wavelength 0.71073
_diffrn_reflns_av_R_equivalents 0.0629
_diffrn_reflns_av_unetI/netI 0.0490
_diffrn_reflns_Laue_measured_fraction_full 1.000
_diffrn_reflns_Laue_measured_fraction_max 0.998
_diffrn_reflns_limit_h_max 17
_diffrn_reflns_limit_h_min -17
_diffrn_reflns_limit_k_max 19
_diffrn_reflns_limit_k_min -19
_diffrn_reflns_limit_l_max 19
_diffrn_reflns_limit_l_min -19
_diffrn_reflns_number 36724
_diffrn_reflns_point_group_measured_fraction_full 1.000
_diffrn_reflns_point_group_measured_fraction_max 0.998
_diffrn_reflns_theta_full 26.000
_diffrn_reflns_theta_max 26.069
_diffrn_reflns_theta_min 2.140
_exptl_absorpt_coefficient_mu 0.571
_exptl_absorpt_correction_T_max 0.75
_exptl_absorpt_correction_T_min 0.66
_exptl_absorpt_correction_type analytical
_exptl_absorpt_process_details 'Sadabs 2014/3 (Bruker 2014)'
_exptl_crystal_colour red
_exptl_crystal_density_diffrn 1.209
_exptl_crystal_description block
_exptl_crystal_F_000 1248
_exptl_crystal_size_max 0.138
_exptl_crystal_size_mid 0.126
_exptl_crystal_size_min 0.067
_refine_diff_density_max 0.488
_refine_diff_density_min -0.372
_refine_diff_density_rms 0.057
_refine_ls_extinction_method none
_refine_ls_goodness_of_fit_ref 1.012
_refine_ls_hydrogen_treatment constr
_refine_ls_matrix_type full
_refine_ls_number_parameters 353
_refine_ls_number_reflns 6319
_refine_ls_number_restraints 0
_refine_ls_restrained_S_all 1.012
_refine_ls_R_factor_all 0.0667
_refine_ls_R_factor_gt 0.0406
_refine_ls_shift/su_max 0.000
_refine_ls_shift/su_mean 0.000
_refine_ls_structure_factor_coef Fsqd
_refine_ls_weighting_details 'w=1/[\s^2^(Fo^2^)+(0.0482P)^2^+1.1310P] where P=(Fo^2^+2Fc^2^)/3'
_refine_ls_weighting_scheme calc
_refine_ls_wR_factor_gt 0.0911
_refine_ls_wR_factor_ref 0.1020
_reflns_Friedel_coverage 0.000
_reflns_number_gt 4654
_reflns_number_total 6319
_reflns_threshold_expression 'I > 2\s(I)'
_cod_data_source_file om6b00374_si_002.cif
_cod_data_source_block compound_4
_cod_original_sg_symbol_H-M 'P 21/c'
_cod_database_code 4088739
_shelx_space_group_comment
;
The symmetry employed for this shelxl refinement is uniquely defined
by the following loop, which should always be used as a source of
symmetry information in preference to the above space-group names.
They are only intended as comments.
;
_shelx_estimated_absorpt_t_min 0.925
_shelx_estimated_absorpt_t_max 0.963
_shelxl_version_number 2014/6

loop_
_space_group_symop_operation_xyz
'x, y, z'
'-x, y+1/2, -z+1/2'
'-x, -y, -z'
'x, -y-1/2, z-1/2'

loop_
_atom_site_label
_atom_site_type_symbol
_atom_site_fract_x
_atom_site_fract_y
_atom_site_fract_z
_atom_site_U_iso_or_equiv
_atom_site_adp_type
_atom_site_occupancy
_atom_site_site_symmetry_order
_atom_site_calc_flag
_atom_site_refinement_flags_posn
_atom_site_refinement_flags_adp
O2 O 0.52171(13) 0.24874(11) 0.61561(12) 0.0376(4) Uani 1 1 d . .
N2 N 0.50265(13) 0.49252(12) 0.73022(12) 0.0197(4) Uani 1 1 d . .
C2 C 0.50311(17) 0.56960(14) 0.77584(15) 0.0233(5) Uani 1 1 d . .
H2 H 0.5606 0.6064 0.8022 0.028 Uiso 1 1 calc R U
O1 O 0.18649(12) 0.38037(12) 0.47498(11) 0.0343(4) Uani 1 1 d . .
N1 N 0.34955(13) 0.51291(12) 0.73077(12) 0.0197(4) Uani 1 1 d . .
C1 C 0.40652(16) 0.45552(15) 0.70158(13) 0.0192(5) Uani 1 1 d . .
Co1 Co 0.35638(2) 0.34605(2) 0.63735(2) 0.02284(10) Uani 1 1 d . .
C30 C 0.13119(16) 0.25235(16) 0.63985(15) 0.0243(5) Uani 1 1 d . .
H30 H 0.1320 0.3072 0.6066 0.029 Uiso 1 1 calc R U
C31 C 0.13973(18) 0.17766(18) 0.58094(16) 0.0342(6) Uani 1 1 d . .
H31A H 0.1389 0.1221 0.6118 0.041 Uiso 1 1 calc R U
H31B H 0.2055 0.1817 0.5697 0.041 Uiso 1 1 calc R U
C32 C 0.04970(19) 0.1802(2) 0.49137(17) 0.0434(7) Uani 1 1 d . .
H32A H 0.0549 0.2331 0.4580 0.052 Uiso 1 1 calc R U
H32B H 0.0538 0.1294 0.4548 0.052 Uiso 1 1 calc R U
C33 C -0.05320(19) 0.1797(2) 0.50599(18) 0.0440(7) Uani 1 1 d . .
H33A H -0.1094 0.1855 0.4475 0.053 Uiso 1 1 calc R U
H33B H -0.0621 0.1236 0.5327 0.053 Uiso 1 1 calc R U
C34 C -0.06002(18) 0.25289(19) 0.56721(18) 0.0393(7) Uani 1 1 d . .
H34A H -0.1259 0.2489 0.5783 0.047 Uiso 1 1 calc R U
H34B H -0.0586 0.3091 0.5376 0.047 Uiso 1 1 calc R U
C35 C 0.02934(17) 0.24908(17) 0.65671(16) 0.0316(6) Uani 1 1 d . .
H35A H 0.0249 0.2986 0.6948 0.038 Uiso 1 1 calc R U
H35B H 0.0253 0.1949 0.6886 0.038 Uiso 1 1 calc R U
C29 C 0.54986(16) 0.23157(15) 0.90178(15) 0.0235(5) Uani 1 1 d . .
H29A H 0.5431 0.1859 0.8564 0.028 Uiso 1 1 calc R U
H29B H 0.5323 0.2061 0.9518 0.028 Uiso 1 1 calc R U
C28 C 0.65994(17) 0.26559(16) 0.93638(15) 0.0267(5) Uani 1 1 d . .
H28A H 0.6780 0.2888 0.8857 0.032 Uiso 1 1 calc R U
H28B H 0.7076 0.2175 0.9637 0.032 Uiso 1 1 calc R U
C27 C 0.67197(16) 0.33685(15) 1.00588(15) 0.0236(5) Uani 1 1 d . .
H27A H 0.7426 0.3605 1.0244 0.028 Uiso 1 1 calc R U
H27B H 0.6617 0.3119 1.0595 0.028 Uiso 1 1 calc R U
C26 C 0.59486(17) 0.41019(15) 0.96884(15) 0.0258(5) Uani 1 1 d . .
H26A H 0.6129 0.4417 0.9221 0.031 Uiso 1 1 calc R U
H26B H 0.5995 0.4516 1.0177 0.031 Uiso 1 1 calc R U
C25 C 0.48447(16) 0.37695(15) 0.92877(15) 0.0227(5) Uani 1 1 d . .
H25A H 0.4621 0.3538 0.9771 0.027 Uiso 1 1 calc R U
H25B H 0.4383 0.4254 0.8996 0.027 Uiso 1 1 calc R U
C24 C 0.47701(15) 0.30606(14) 0.86016(14) 0.0198(5) Uani 1 1 d . .
H24 H 0.4990 0.3317 0.8119 0.024 Uiso 1 1 calc R U
C23 C 0.22133(17) 0.22027(15) 0.80506(15) 0.0249(5) Uani 1 1 d . .
H23 H 0.1661 0.1922 0.8164 0.030 Uiso 1 1 calc R U
C22 C 0.31582(17) 0.23415(15) 0.86435(15) 0.0245(5) Uani 1 1 d . .
H22 H 0.3404 0.2180 0.9258 0.029 Uiso 1 1 calc R U
C21 C 0.31228(15) 0.29032(14) 0.73082(14) 0.0184(5) Uani 1 1 d . .
C15 C 0.17822(18) 0.56358(17) 0.63623(17) 0.0311(6) Uani 1 1 d . .
H15A H 0.1947 0.5503 0.5818 0.037 Uiso 1 1 calc R U
H15B H 0.1977 0.6245 0.6533 0.037 Uiso 1 1 calc R U
C14 C 0.06300(18) 0.55183(19) 0.61651(17) 0.0378(6) Uani 1 1 d . .
H14A H 0.0243 0.5926 0.5687 0.045 Uiso 1 1 calc R U
H14B H 0.0427 0.4922 0.5947 0.045 Uiso 1 1 calc R U
C13 C 0.03598(19) 0.56810(18) 0.69989(19) 0.0396(7) Uani 1 1 d . .
H13A H 0.0515 0.6291 0.7190 0.047 Uiso 1 1 calc R U
H13B H -0.0385 0.5585 0.6860 0.047 Uiso 1 1 calc R U
C12 C 0.09598(18) 0.5087(2) 0.77489(17) 0.0386(7) Uani 1 1 d . .
H12A H 0.0753 0.4480 0.7578 0.046 Uiso 1 1 calc R U
H12B H 0.0795 0.5223 0.8293 0.046 Uiso 1 1 calc R U
C11 C 0.21148(18) 0.5178(2) 0.79580(16) 0.0374(7) Uani 1 1 d . .
H11A H 0.2338 0.5764 0.8201 0.045 Uiso 1 1 calc R U
H11B H 0.2483 0.4749 0.8420 0.045 Uiso 1 1 calc R U
C10 C 0.23867(16) 0.50370(15) 0.71206(14) 0.0205(5) Uani 1 1 d . .
H10 H 0.2194 0.4429 0.6916 0.025 Uiso 1 1 calc R U
C9 C 0.69367(17) 0.49112(18) 0.77162(16) 0.0306(6) Uani 1 1 d . .
H9A H 0.6977 0.5543 0.7630 0.037 Uiso 1 1 calc R U
H9B H 0.7007 0.4805 0.8349 0.037 Uiso 1 1 calc R U
C8 C 0.77996(18) 0.44540(19) 0.75026(17) 0.0354(6) Uani 1 1 d . .
H8A H 0.8470 0.4679 0.7901 0.042 Uiso 1 1 calc R U
H8B H 0.7775 0.3826 0.7619 0.042 Uiso 1 1 calc R U
C7 C 0.77061(18) 0.45938(18) 0.65291(17) 0.0325(6) Uani 1 1 d . .
H7A H 0.8249 0.4260 0.6400 0.039 Uiso 1 1 calc R U
H7B H 0.7810 0.5215 0.6431 0.039 Uiso 1 1 calc R U
C6 C 0.66570(17) 0.43091(17) 0.58904(16) 0.0289(6) Uani 1 1 d . .
H6A H 0.6596 0.3672 0.5922 0.035 Uiso 1 1 calc R U
H6B H 0.6594 0.4462 0.5269 0.035 Uiso 1 1 calc R U
C5 C 0.57894(16) 0.47390(16) 0.61227(14) 0.0240(5) Uani 1 1 d . .
H5A H 0.5800 0.5371 0.6023 0.029 Uiso 1 1 calc R U
H5B H 0.5121 0.4512 0.5724 0.029 Uiso 1 1 calc R U
C40 C 0.45504(15) 0.28782(13) 0.62751(13) 0.0143(4) Uani 1 1 d . .
N5 N 0.25476(15) 0.36822(13) 0.54337(14) 0.0287(5) Uani 1 1 d . .
C4 C 0.59011(16) 0.45663(15) 0.70959(14) 0.0217(5) Uani 1 1 d . .
H4 H 0.5899 0.3925 0.7179 0.026 Uiso 1 1 calc R U
N4 N 0.37060(13) 0.27665(12) 0.81843(12) 0.0198(4) Uani 1 1 d . .
C3 C 0.40775(17) 0.58224(15) 0.77565(15) 0.0231(5) Uani 1 1 d . .
H3 H 0.3844 0.6298 0.8014 0.028 Uiso 1 1 calc R U
N3 N 0.21973(13) 0.25486(12) 0.72383(12) 0.0207(4) Uani 1 1 d . .

loop_
_atom_site_aniso_label
_atom_site_aniso_U_11
_atom_site_aniso_U_22
_atom_site_aniso_U_33
_atom_site_aniso_U_23
_atom_site_aniso_U_13
_atom_site_aniso_U_12
O2 0.0342(10) 0.0262(10) 0.0523(12) 0.0055(8) 0.0151(9) 0.0065(8)
N2 0.0164(9) 0.0204(11) 0.0209(10) 0.0008(8) 0.0047(8) -0.0024(7)
C2 0.0244(12) 0.0183(13) 0.0235(12) 0.0005(9) 0.0036(10) -0.0039(9)
O1 0.0220(9) 0.0493(12) 0.0249(9) 0.0115(8) -0.0004(7) 0.0050(8)
N1 0.0166(9) 0.0202(10) 0.0205(10) -0.0013(8) 0.0042(8) -0.0006(7)
C1 0.0158(11) 0.0250(13) 0.0154(11) 0.0030(9) 0.0036(9) 0.0003(9)
Co1 0.02354(17) 0.02626(19) 0.01981(17) -0.00577(13) 0.00885(13) -0.00919(14)
C30 0.0148(11) 0.0291(14) 0.0238(12) 0.0052(10) -0.0003(9) -0.0049(9)
C31 0.0246(13) 0.0422(17) 0.0302(14) -0.0070(11) 0.0022(11) -0.0030(11)
C32 0.0323(15) 0.058(2) 0.0305(15) -0.0101(13) -0.0010(12) -0.0091(13)
C33 0.0262(14) 0.056(2) 0.0374(16) -0.0006(13) -0.0049(12) -0.0121(13)
C34 0.0179(12) 0.0502(19) 0.0418(16) 0.0047(13) 0.0000(11) -0.0051(11)
C35 0.0178(12) 0.0391(16) 0.0331(14) 0.0012(11) 0.0027(10) -0.0038(10)
C29 0.0191(11) 0.0233(13) 0.0247(12) -0.0062(9) 0.0031(9) 0.0037(9)
C28 0.0196(12) 0.0328(15) 0.0237(12) -0.0061(10) 0.0023(10) 0.0051(10)
C27 0.0165(11) 0.0288(14) 0.0218(12) -0.0048(10) 0.0018(9) -0.0017(9)
C26 0.0252(12) 0.0250(14) 0.0221(12) -0.0038(10) 0.0016(10) -0.0001(10)
C25 0.0199(12) 0.0217(13) 0.0222(12) -0.0022(9) 0.0017(9) 0.0056(9)
C24 0.0149(11) 0.0235(13) 0.0177(11) -0.0019(9) 0.0012(9) -0.0004(9)
C23 0.0222(12) 0.0278(14) 0.0245(12) 0.0070(10) 0.0079(10) -0.0018(10)
C22 0.0230(12) 0.0284(14) 0.0192(11) 0.0058(9) 0.0038(9) 0.0004(10)
C21 0.0155(11) 0.0193(12) 0.0175(11) -0.0014(9) 0.0019(9) 0.0010(9)
C15 0.0235(13) 0.0334(15) 0.0340(14) 0.0055(11) 0.0069(11) 0.0063(10)
C14 0.0235(13) 0.0448(18) 0.0389(15) 0.0102(13) 0.0029(11) 0.0088(12)
C13 0.0207(13) 0.0368(17) 0.0589(19) -0.0121(13) 0.0109(12) 0.0030(11)
C12 0.0250(14) 0.064(2) 0.0308(15) -0.0120(13) 0.0144(11) -0.0051(13)
C11 0.0219(13) 0.066(2) 0.0225(13) -0.0058(12) 0.0055(11) -0.0029(12)
C10 0.0149(11) 0.0214(13) 0.0215(12) -0.0030(9) 0.0017(9) 0.0011(9)
C9 0.0168(12) 0.0464(17) 0.0258(13) -0.0024(11) 0.0039(10) -0.0056(11)
C8 0.0172(12) 0.0485(18) 0.0366(15) 0.0005(12) 0.0042(11) -0.0036(11)
C7 0.0222(13) 0.0366(16) 0.0419(15) -0.0010(12) 0.0152(11) -0.0028(11)
C6 0.0247(13) 0.0342(15) 0.0298(13) -0.0016(11) 0.0119(11) -0.0041(10)
C5 0.0191(12) 0.0288(14) 0.0224(12) 0.0013(10) 0.0048(10) -0.0037(10)
C40 0.0120(10) 0.0144(11) 0.0143(10) 0.0030(8) 0.0020(8) -0.0022(8)
N5 0.0276(11) 0.0294(12) 0.0328(12) -0.0029(9) 0.0151(10) -0.0025(9)
C4 0.0157(11) 0.0245(13) 0.0240(12) 0.0021(9) 0.0055(9) -0.0015(9)
N4 0.0169(9) 0.0208(10) 0.0190(10) 0.0004(7) 0.0026(8) 0.0003(7)
C3 0.0243(12) 0.0182(13) 0.0240(12) -0.0021(9) 0.0048(10) -0.0011(9)
N3 0.0162(9) 0.0232(11) 0.0198(10) 0.0024(8) 0.0023(8) -0.0019(8)

loop_
_atom_type_symbol
_atom_type_description
_atom_type_scat_dispersion_real
_atom_type_scat_dispersion_imag
_atom_type_scat_source
C C 0.0033 0.0016 'International Tables Vol C Tables 4.2.6.8 and 6.1.1.4'
H H 0.0000 0.0000 'International Tables Vol C Tables 4.2.6.8 and 6.1.1.4'
N N 0.0061 0.0033 'International Tables Vol C Tables 4.2.6.8 and 6.1.1.4'
O O 0.0106 0.0060 'International Tables Vol C Tables 4.2.6.8 and 6.1.1.4'
Co Co 0.3494 0.9721 'International Tables Vol C Tables 4.2.6.8 and 6.1.1.4'

loop_
_geom_angle_atom_site_label_1
_geom_angle_atom_site_label_2
_geom_angle_atom_site_label_3
_geom_angle
C1 N2 C2 110.93(18)
C1 N2 C4 123.34(18)
C2 N2 C4 125.63(18)
C3 C2 N2 107.27(19)
C3 C2 H2 126.4
N2 C2 H2 126.4
C1 N1 C3 111.94(18)
C1 N1 C10 123.66(18)
C3 N1 C10 124.33(18)
N1 C1 N2 103.02(18)
N1 C1 Co1 126.01(15)
N2 C1 Co1 130.95(16)
C40 Co1 N5 118.62(9)
C40 Co1 C1 110.59(9)
N5 Co1 C1 108.67(9)
C40 Co1 C21 107.86(9)
N5 Co1 C21 111.66(9)
C1 Co1 C21 97.37(9)
N3 C30 C31 111.25(19)
N3 C30 C35 112.03(18)
C31 C30 C35 110.9(2)
N3 C30 H30 107.5
C31 C30 H30 107.5
C35 C30 H30 107.5
C30 C31 C32 110.0(2)
C30 C31 H31A 109.7
C32 C31 H31A 109.7
C30 C31 H31B 109.7
C32 C31 H31B 109.7
H31A C31 H31B 108.2
C33 C32 C31 111.3(2)
C33 C32 H32A 109.4
C31 C32 H32A 109.4
C33 C32 H32B 109.4
C31 C32 H32B 109.4
H32A C32 H32B 108.0
C34 C33 C32 111.3(2)
C34 C33 H33A 109.4
C32 C33 H33A 109.4
C34 C33 H33B 109.4
C32 C33 H33B 109.4
H33A C33 H33B 108.0
C33 C34 C35 111.0(2)
C33 C34 H34A 109.4
C35 C34 H34A 109.4
C33 C34 H34B 109.4
C35 C34 H34B 109.4
H34A C34 H34B 108.0
C30 C35 C34 109.7(2)
C30 C35 H35A 109.7
C34 C35 H35A 109.7
C30 C35 H35B 109.7
C34 C35 H35B 109.7
H35A C35 H35B 108.2
C24 C29 C28 109.13(19)
C24 C29 H29A 109.9
C28 C29 H29A 109.9
C24 C29 H29B 109.9
C28 C29 H29B 109.9
H29A C29 H29B 108.3
C29 C28 C27 110.80(18)
C29 C28 H28A 109.5
C27 C28 H28A 109.5
C29 C28 H28B 109.5
C27 C28 H28B 109.5
H28A C28 H28B 108.1
C28 C27 C26 111.56(18)
C28 C27 H27A 109.3
C26 C27 H27A 109.3
C28 C27 H27B 109.3
C26 C27 H27B 109.3
H27A C27 H27B 108.0
C27 C26 C25 112.23(19)
C27 C26 H26A 109.2
C25 C26 H26A 109.2
C27 C26 H26B 109.2
C25 C26 H26B 109.2
H26A C26 H26B 107.9
C24 C25 C26 110.52(18)
C24 C25 H25A 109.5
C26 C25 H25A 109.5
C24 C25 H25B 109.5
C26 C25 H25B 109.5
H25A C25 H25B 108.1
N4 C24 C25 110.86(17)
N4 C24 C29 112.09(18)
C25 C24 C29 111.12(17)
N4 C24 H24 107.5
C25 C24 H24 107.5
C29 C24 H24 107.5
C22 C23 N3 106.9(2)
C22 C23 H23 126.6
N3 C23 H23 126.6
C23 C22 N4 106.58(19)
C23 C22 H22 126.7
N4 C22 H22 126.7
N3 C21 N4 103.36(17)
N3 C21 Co1 129.51(15)
N4 C21 Co1 127.11(15)
C10 C15 C14 110.0(2)
C10 C15 H15A 109.7
C14 C15 H15A 109.7
C10 C15 H15B 109.7
C14 C15 H15B 109.7
H15A C15 H15B 108.2
C13 C14 C15 110.9(2)
C13 C14 H14A 109.5
C15 C14 H14A 109.5
C13 C14 H14B 109.5
C15 C14 H14B 109.5
H14A C14 H14B 108.1
C12 C13 C14 110.8(2)
C12 C13 H13A 109.5
C14 C13 H13A 109.5
C12 C13 H13B 109.5
C14 C13 H13B 109.5
H13A C13 H13B 108.1
C13 C12 C11 111.6(2)
C13 C12 H12A 109.3
C11 C12 H12A 109.3
C13 C12 H12B 109.3
C11 C12 H12B 109.3
H12A C12 H12B 108.0
C10 C11 C12 110.78(19)
C10 C11 H11A 109.5
C12 C11 H11A 109.5
C10 C11 H11B 109.5
C12 C11 H11B 109.5
H11A C11 H11B 108.1
N1 C10 C11 111.55(17)
N1 C10 C15 110.74(18)
C11 C10 C15 111.8(2)
N1 C10 H10 107.5
C11 C10 H10 107.5
C15 C10 H10 107.5
C8 C9 C4 109.2(2)
C8 C9 H9A 109.8
C4 C9 H9A 109.8
C8 C9 H9B 109.8
C4 C9 H9B 109.8
H9A C9 H9B 108.3
C7 C8 C9 111.2(2)
C7 C8 H8A 109.4
C9 C8 H8A 109.4
C7 C8 H8B 109.4
C9 C8 H8B 109.4
H8A C8 H8B 108.0
C8 C7 C6 111.3(2)
C8 C7 H7A 109.4
C6 C7 H7A 109.4
C8 C7 H7B 109.4
C6 C7 H7B 109.4
H7A C7 H7B 108.0
C7 C6 C5 111.4(2)
C7 C6 H6A 109.4
C5 C6 H6A 109.4
C7 C6 H6B 109.4
C5 C6 H6B 109.4
H6A C6 H6B 108.0
C4 C5 C6 110.88(19)
C4 C5 H5A 109.5
C6 C5 H5A 109.5
C4 C5 H5B 109.5
C6 C5 H5B 109.5
H5A C5 H5B 108.1
O2 C40 Co1 176.17(18)
O1 N5 Co1 175.92(19)
N2 C4 C5 110.95(17)
N2 C4 C9 112.85(18)
C5 C4 C9 109.74(18)
N2 C4 H4 107.7
C5 C4 H4 107.7
C9 C4 H4 107.7
C21 N4 C22 111.78(17)
C21 N4 C24 124.34(18)
C22 N4 C24 123.85(18)
C2 C3 N1 106.8(2)
C2 C3 H3 126.6
N1 C3 H3 126.6
C21 N3 C23 111.41(17)
C21 N3 C30 123.53(17)
C23 N3 C30 125.04(18)

loop_
_geom_bond_atom_site_label_1
_geom_bond_atom_site_label_2
_geom_bond_distance
O2 C40 1.173(2)
N2 C1 1.376(3)
N2 C2 1.393(3)
N2 C4 1.470(3)
C2 C3 1.336(3)
C2 H2 0.9500
O1 N5 1.185(2)
N1 C1 1.370(3)
N1 C3 1.382(3)
N1 C10 1.469(3)
C1 Co1 1.973(2)
Co1 C40 1.689(2)
Co1 N5 1.698(2)
Co1 C21 1.987(2)
C30 N3 1.470(3)
C30 C31 1.516(3)
C30 C35 1.526(3)
C30 H30 1.0000
C31 C32 1.537(3)
C31 H31A 0.9900
C31 H31B 0.9900
C32 C33 1.523(4)
C32 H32A 0.9900
C32 H32B 0.9900
C33 C34 1.516(4)
C33 H33A 0.9900
C33 H33B 0.9900
C34 C35 1.532(3)
C34 H34A 0.9900
C34 H34B 0.9900
C35 H35A 0.9900
C35 H35B 0.9900
C29 C24 1.523(3)
C29 C28 1.526(3)
C29 H29A 0.9900
C29 H29B 0.9900
C28 C27 1.527(3)
C28 H28A 0.9900
C28 H28B 0.9900
C27 C26 1.529(3)
C27 H27A 0.9900
C27 H27B 0.9900
C26 C25 1.530(3)
C26 H26A 0.9900
C26 H26B 0.9900
C25 C24 1.523(3)
C25 H25A 0.9900
C25 H25B 0.9900
C24 N4 1.466(3)
C24 H24 1.0000
C23 C22 1.342(3)
C23 N3 1.390(3)
C23 H23 0.9500
C22 N4 1.387(3)
C22 H22 0.9500
C21 N3 1.364(3)
C21 N4 1.364(3)
C15 C10 1.521(3)
C15 C14 1.529(3)
C15 H15A 0.9900
C15 H15B 0.9900
C14 C13 1.517(4)
C14 H14A 0.9900
C14 H14B 0.9900
C13 C12 1.508(4)
C13 H13A 0.9900
C13 H13B 0.9900
C12 C11 1.526(3)
C12 H12A 0.9900
C12 H12B 0.9900
C11 C10 1.519(3)
C11 H11A 0.9900
C11 H11B 0.9900
C10 H10 1.0000
C9 C8 1.525(3)
C9 C4 1.530(3)
C9 H9A 0.9900
C9 H9B 0.9900
C8 C7 1.523(3)
C8 H8A 0.9900
C8 H8B 0.9900
C7 C6 1.524(3)
C7 H7A 0.9900
C7 H7B 0.9900
C6 C5 1.527(3)
C6 H6A 0.9900
C6 H6B 0.9900
C5 C4 1.524(3)
C5 H5A 0.9900
C5 H5B 0.9900
C4 H4 1.0000
C3 H3 0.9500
